data_2225299
loop_
_publ_author_name
'\"Ozek, Arzu'
'Ko\,sar, Ba\,sak'
'Albayrak, \,Ci\(gdem'
'B\"uy\"ukg\"ung\"or, Orhan'

_publ_section_title
;
 (<i>E</i>)-2-Ethoxy-6-[(4-ethoxyphenyl)iminomethyl]phenol
;
_journal_issue 3
_journal_name_full 'Acta Crystallographica Section E'
_journal_page_first o684
_journal_paper_doi 10.1107/S1600536810006434
_journal_volume 66
_journal_year 2010
_chemical_formula_iupac 'C17 H19 N O3'
_chemical_formula_moiety 'C17 H19 N O3'
_chemical_formula_sum 'C17 H19 N O3'
_chemical_formula_weight 285.33
_chemical_name_systematic
;
(<i>E</i>)-2-Ethoxy-6-[(4-ethoxyphenyl)iminomethyl]phenol
;
_space_group_IT_number 2
_symmetry_cell_setting triclinic
_symmetry_space_group_name_Hall '-P 1'
_symmetry_space_group_name_H-M 'P -1'
_atom_sites_solution_hydrogens geom
_atom_sites_solution_primary direct
_atom_sites_solution_secondary difmap
_audit_creation_method SHELXL-97
_cell_angle_alpha 77.229(4)
_cell_angle_beta 84.398(5)
_cell_angle_gamma 73.892(5)
_cell_formula_units_Z 6
_cell_length_a 11.565(5)
_cell_length_b 14.010(4)
_cell_length_c 15.062(4)
_cell_measurement_reflns_used 25618
_cell_measurement_temperature 296
_cell_measurement_theta_max 27.60
_cell_measurement_theta_min 1.78
_cell_volume 2284.9(13)
_computing_cell_refinement '<i>X-RED32</i> (Stoe & Cie, 2002)'
_computing_data_collection '<i>X-AREA</i> (Stoe & Cie, 2002)'
_computing_data_reduction '<i>X-RED32</i> (Stoe & Cie, 2002)'
_computing_molecular_graphics '<i>ORTEP-3 for Windows</i> (Farrugia, 1997)'
_computing_publication_material '<i>WinGX</i> (Farrugia, 1999)'
_computing_structure_refinement '<i>SHELXL97</i> (Sheldrick, 2008)'
_computing_structure_solution '<i>SHELXS97</i> (Sheldrick, 2008)'
_diffrn_ambient_temperature 296
_diffrn_detector_area_resol_mean 6.67
_diffrn_measured_fraction_theta_full 0.998
_diffrn_measured_fraction_theta_max 0.998
_diffrn_measurement_device_type 'Stoe IPDSII diffractometer'
_diffrn_measurement_method '\w scans'
_diffrn_radiation_monochromator 'plane graphite'
_diffrn_radiation_source 'fine-focus sealed tube'
_diffrn_radiation_type MoK\a
_diffrn_radiation_wavelength 0.71073
_diffrn_reflns_av_R_equivalents 0.0420
_diffrn_reflns_av_sigmaI/netI 0.0487
_diffrn_reflns_limit_h_max 14
_diffrn_reflns_limit_h_min -14
_diffrn_reflns_limit_k_max 17
_diffrn_reflns_limit_k_min -17
_diffrn_reflns_limit_l_max 17
_diffrn_reflns_limit_l_min -18
_diffrn_reflns_number 25618
_diffrn_reflns_theta_full 26.00
_diffrn_reflns_theta_max 26.00
_diffrn_reflns_theta_min 1.54
_diffrn_standards_number 0
_exptl_absorpt_coefficient_mu 0.085
_exptl_absorpt_correction_T_max 0.9923
_exptl_absorpt_correction_T_min 0.9566
_exptl_absorpt_correction_type integration
_exptl_absorpt_process_details '(<i>X-RED32</i>; Stoe & Cie, 2002)'
_exptl_crystal_colour yellow
_exptl_crystal_density_diffrn 1.244
_exptl_crystal_density_method 'not measured'
_exptl_crystal_description plate
_exptl_crystal_F_000 912
_exptl_crystal_size_max 0.720
_exptl_crystal_size_mid 0.340
_exptl_crystal_size_min 0.120
_refine_diff_density_max 0.446
_refine_diff_density_min -0.499
_refine_ls_extinction_coef 0.0033(8)
_refine_ls_extinction_expression Fc^*^=kFc[1+0.001xFc^2^\l^3^/sin(2\q)]^-1/4^
_refine_ls_extinction_method SHELXL
_refine_ls_goodness_of_fit_ref 1.033
_refine_ls_hydrogen_treatment mixed
_refine_ls_matrix_type full
_refine_ls_number_parameters 578
_refine_ls_number_reflns 8981
_refine_ls_number_restraints 28
_refine_ls_restrained_S_all 1.083
_refine_ls_R_factor_all 0.1212
_refine_ls_R_factor_gt 0.0616
_refine_ls_shift/su_max 0.001
_refine_ls_shift/su_mean 0.000
_refine_ls_structure_factor_coef Fsqd
_refine_ls_weighting_details 'calc w=1/[\s^2^(Fo^2^)+(0.0889P)^2^] where P=(Fo^2^+2Fc^2^)/3'
_refine_ls_weighting_scheme calc
_refine_ls_wR_factor_gt 0.1610
_refine_ls_wR_factor_ref 0.1848
_reflns_number_gt 4754
_reflns_number_total 8981
_reflns_threshold_expression I>2\s(I)
_cod_data_source_file is2525.cif
_cod_data_source_block I
_cod_database_code 2225299
_cod_database_fobs_code 2225299

loop_
_symmetry_equiv_pos_as_xyz
'x, y, z'
'-x, -y, -z'

loop_
_atom_site_type_symbol
_atom_site_label
_atom_site_fract_x
_atom_site_fract_y
_atom_site_fract_z
_atom_site_U_iso_or_equiv
_atom_site_adp_type
_atom_site_calc_flag
_atom_site_refinement_flags
_atom_site_occupancy
_atom_site_disorder_assembly
_atom_site_disorder_group
C C1A 0.5986(3) 0.5390(2) 0.1914(2) 0.0739(7) Uani d U 1 . .
C C1B 0.7268(2) 0.55194(19) 0.5063(2) 0.0554(7) Uani d . 1 . .
C C1C 0.8834(2) 0.53869(18) 0.85417(19) 0.0543(7) Uani d . 1 . .
C C2A 0.5104(3) 0.5079(3) 0.1644(3) 0.0886(8) Uani d U 1 . .
H H2A 0.4310 0.5349 0.1825 0.106 Uiso calc R 1 . .
C C2B 0.6716(2) 0.47435(19) 0.5147(2) 0.0585(7) Uani d . 1 . .
H H2B 0.6021 0.4752 0.5516 0.070 Uiso calc R 1 . .
C C2C 0.8125(3) 0.5360(2) 0.7868(2) 0.0622(7) Uani d . 1 . .
H H2C 0.7435 0.5885 0.7721 0.075 Uiso calc R 1 . .
C C3A 0.5357(3) 0.4367(3) 0.1102(3) 0.1025(9) Uani d U 1 . .
H H3A 0.4728 0.4167 0.0924 0.123 Uiso calc R 1 . .
C C3B 0.7178(2) 0.3959(2) 0.4692(2) 0.0599(7) Uani d . 1 . .
H H3B 0.6804 0.3436 0.4769 0.072 Uiso calc R 1 . .
C C3C 0.8417(2) 0.4568(2) 0.7406(2) 0.0618(7) Uani d . 1 . .
H H3C 0.7936 0.4570 0.6945 0.074 Uiso calc R 1 . .
C C4A 0.6511(3) 0.3947(3) 0.0818(3) 0.0847(8) Uani d U 1 . .
C C4B 0.8193(2) 0.3943(2) 0.4124(2) 0.0574(7) Uani d . 1 . .
C C4C 0.9435(2) 0.37715(19) 0.76353(19) 0.0535(7) Uani d . 1 . .
C C5A 0.7385(3) 0.4257(3) 0.1086(3) 0.0851(8) Uani d U 1 . .
H H5A 0.8178 0.3998 0.0896 0.102 Uiso calc R 1 . .
C C5B 0.8760(3) 0.4707(2) 0.4033(2) 0.0701(8) Uani d . 1 . .
H H5B 0.9446 0.4703 0.3655 0.084 Uiso calc R 1 . .
C C5C 1.0144(2) 0.3798(2) 0.83097(19) 0.0590(7) Uani d . 1 . .
H H5C 1.0825 0.3267 0.8468 0.071 Uiso calc R 1 . .
C C6A 0.7132(3) 0.4959(2) 0.1644(3) 0.0821(8) Uani d U 1 . .
H H6A 0.7764 0.5141 0.1840 0.099 Uiso calc R 1 . .
C C6B 0.8299(3) 0.5482(2) 0.4510(2) 0.0676(8) Uani d . 1 . .
H H6B 0.8694 0.5988 0.4456 0.081 Uiso calc R 1 . .
C C6C 0.9857(2) 0.4600(2) 0.8752(2) 0.0593(7) Uani d . 1 . .
H H6C 1.0355 0.4612 0.9195 0.071 Uiso calc R 1 . .
C C7A 0.7786(3) 0.2916(2) -0.0147(3) 0.0843(10) Uani d . 1 . .
H H71A 0.8379 0.2535 0.0302 0.101 Uiso calc R 1 . .
H H72A 0.8049 0.3496 -0.0489 0.101 Uiso calc R 1 . .
C C7B 0.9671(3) 0.3015(3) 0.3177(3) 0.0918(11) Uani d . 1 . .
H H71B 1.0327 0.2975 0.3551 0.110 Uiso calc R 1 . .
H H72B 0.9617 0.3593 0.2675 0.110 Uiso calc R 1 . .
C C7C 0.9124(3) 0.2908(2) 0.6506(2) 0.0759(9) Uani d . 1 . .
H H71C 0.9030 0.3519 0.6036 0.091 Uiso calc R 1 . .
H H72C 0.8330 0.2849 0.6742 0.091 Uiso calc R 1 . .
C C8A 0.7666(4) 0.2261(3) -0.0774(3) 0.1043(13) Uani d . 1 . .
H H81A 0.8429 0.2033 -0.1080 0.156 Uiso calc R 1 . .
H H82A 0.7078 0.2643 -0.1216 0.156 Uiso calc R 1 . .
H H83A 0.7415 0.1684 -0.0429 0.156 Uiso calc R 1 . .
C C8B 0.9897(4) 0.2067(3) 0.2822(3) 0.1280(18) Uani d . 1 . .
H H81B 1.0636 0.1975 0.2461 0.192 Uiso calc R 1 . .
H H82B 0.9244 0.2114 0.2452 0.192 Uiso calc R 1 . .
H H83B 0.9956 0.1499 0.3323 0.192 Uiso calc R 1 . .
C C8C 0.9778(4) 0.1998(3) 0.6119(3) 0.1083(14) Uani d . 1 . .
H H81C 0.9328 0.1947 0.5636 0.162 Uiso calc R 1 . .
H H82C 0.9865 0.1398 0.6589 0.162 Uiso calc R 1 . .
H H83C 1.0560 0.2065 0.5884 0.162 Uiso calc R 1 . .
C C9A 0.6362(3) 0.6629(2) 0.2591(2) 0.0634(8) Uani d . 1 . .
H H9A 0.7133 0.6485 0.2324 0.076 Uiso calc R 1 . .
C C9B 0.5829(3) 0.6563(2) 0.5894(2) 0.0667(8) Uani d . 1 . .
H H9B 0.5275 0.6234 0.5787 0.080 Uiso calc R 1 . .
C C9C 0.7487(3) 0.6580(2) 0.9270(2) 0.0641(8) Uani d . 1 . .
H H9C 0.6892 0.6310 0.9134 0.077 Uiso calc R 1 . .
C C10A 0.6030(2) 0.74064(19) 0.3135(2) 0.0572(7) Uani d . 1 . .
C C10B 0.5447(3) 0.7328(2) 0.6455(2) 0.0634(8) Uani d . 1 . .
C C10C 0.7133(3) 0.74098(19) 0.9755(2) 0.0594(7) Uani d . 1 . .
C C11A 0.4868(2) 0.76687(18) 0.35280(19) 0.0552(7) Uani d . 1 . .
C C11B 0.6238(3) 0.78544(19) 0.6623(2) 0.0582(7) Uani d . 1 . .
C C11C 0.7967(3) 0.78991(19) 0.99204(19) 0.0582(7) Uani d . 1 . .
C C12A 0.4578(3) 0.84182(19) 0.4053(2) 0.0595(7) Uani d . 1 . .
C C12B 0.5872(3) 0.85486(19) 0.7208(2) 0.0630(8) Uani d . 1 . .
C C12C 0.7606(3) 0.8675(2) 1.0424(2) 0.0643(8) Uani d . 1 . .
C C13A 0.5422(3) 0.8900(2) 0.4160(2) 0.0685(8) Uani d . 1 . .
H H13A 0.5223 0.9405 0.4502 0.082 Uiso calc R 1 . .
C C13B 0.4725(3) 0.8708(2) 0.7595(2) 0.0776(9) Uani d . 1 . .
H H13B 0.4476 0.9169 0.7980 0.093 Uiso calc R 1 . .
C C13C 0.6418(3) 0.8957(2) 1.0720(2) 0.0747(9) Uani d . 1 . .
H H13C 0.6170 0.9478 1.1044 0.090 Uiso calc R 1 . .
C C14A 0.6569(3) 0.8645(2) 0.3763(2) 0.0770(9) Uani d . 1 . .
H H14A 0.7136 0.8974 0.3844 0.092 Uiso calc R 1 . .
C C14B 0.3935(3) 0.8197(3) 0.7422(3) 0.0922(11) Uani d . 1 . .
H H14B 0.3162 0.8318 0.7688 0.111 Uiso calc R 1 . .
C C14C 0.5590(3) 0.8483(2) 1.0546(3) 0.0814(10) Uani d . 1 . .
H H14C 0.4793 0.8686 1.0754 0.098 Uiso calc R 1 . .
C C15A 0.6866(3) 0.7913(2) 0.3256(2) 0.0704(8) Uani d . 1 . .
H H15A 0.7634 0.7750 0.2986 0.084 Uiso calc R 1 . .
C C15B 0.4284(3) 0.7512(3) 0.6860(3) 0.0877(11) Uani d . 1 . .
H H15B 0.3749 0.7169 0.6747 0.105 Uiso calc R 1 . .
C C15C 0.5929(3) 0.7720(2) 1.0072(2) 0.0738(9) Uani d . 1 . .
H H15C 0.5366 0.7405 0.9958 0.089 Uiso calc R 1 . .
C C16A 0.3035(3) 0.9448(2) 0.4879(3) 0.0798(10) Uani d . 1 . .
H H16D 0.3142 1.0067 0.4482 0.096 Uiso calc R 1 . .
H H16E 0.3498 0.9313 0.5417 0.096 Uiso calc R 1 . .
C C16B 0.6400(3) 0.9729(2) 0.7923(2) 0.0712(9) Uani d . 1 . .
H H16F 0.6199 0.9406 0.8535 0.085 Uiso calc R 1 . .
H H16G 0.5708 1.0275 0.7695 0.085 Uiso calc R 1 . .
C C16C 0.8224(3) 0.9747(3) 1.1205(3) 0.0880(11) Uani d . 1 . .
H H16I 0.7923 0.9417 1.1781 0.106 Uiso calc R 1 . .
H H16H 0.7612 1.0359 1.0969 0.106 Uiso calc R 1 . .
C C17A 0.1739(4) 0.9550(3) 0.5138(4) 0.1238(18) Uani d . 1 . .
H H17D 0.1647 0.8934 0.5533 0.186 Uiso calc R 1 . .
H H17E 0.1293 0.9678 0.4599 0.186 Uiso calc R 1 . .
H H17F 0.1440 1.0104 0.5448 0.186 Uiso calc R 1 . .
C C17B 0.7467(3) 1.0134(3) 0.7927(3) 0.0948(11) Uani d . 1 . .
H H17I 0.7288 1.0619 0.8315 0.142 Uiso calc R 1 . .
H H17G 0.7653 1.0456 0.7318 0.142 Uiso calc R 1 . .
H H17H 0.8146 0.9586 0.8149 0.142 Uiso calc R 1 . .
C C17C 0.9351(4) 1.0004(3) 1.1338(3) 0.1092(14) Uani d . 1 . .
H H17K 0.9190 1.0456 1.1757 0.164 Uiso calc R 1 . .
H H17L 0.9643 1.0327 1.0764 0.164 Uiso calc R 1 . .
H H17M 0.9948 0.9395 1.1579 0.164 Uiso calc R 1 . .
N N1A 0.5638(2) 0.61332(16) 0.24631(17) 0.0616(6) Uani d . 1 . .
N N1B 0.6892(2) 0.63265(15) 0.55443(16) 0.0597(6) Uani d . 1 . .
N N1C 0.8578(2) 0.62015(16) 0.90201(16) 0.0600(6) Uani d . 1 . .
O O1A 0.40193(19) 0.72146(16) 0.34247(17) 0.0770(7) Uani d . 1 . .
H H1A 0.439(3) 0.681(3) 0.304(3) 0.116 Uiso d . 1 . .
O O1B 0.73590(19) 0.77207(15) 0.62429(16) 0.0741(6) Uani d . 1 . .
H H1B 0.745(3) 0.722(3) 0.596(3) 0.111 Uiso d . 1 . .
O O1C 0.91309(17) 0.76443(15) 0.96280(15) 0.0680(6) Uani d . 1 . .
H H1C 0.920(3) 0.708(3) 0.939(3) 0.102 Uiso d . 1 . .
O O2A 0.34239(19) 0.86173(15) 0.44148(16) 0.0773(6) Uani d . 1 . .
O O2B 0.6720(2) 0.90079(15) 0.73405(16) 0.0777(6) Uani d . 1 . .
O O2C 0.8492(2) 0.90863(16) 1.05770(16) 0.0818(7) Uani d . 1 . .
O O3A 0.6664(2) 0.32439(19) 0.02880(18) 0.0941(8) Uani d . 1 . .
O O3B 0.85657(18) 0.31313(14) 0.37065(15) 0.0708(6) Uani d . 1 . .
O O3C 0.98225(17) 0.29559(14) 0.72252(14) 0.0676(6) Uani d . 1 . .

loop_
_atom_site_aniso_label
_atom_site_aniso_U_11
_atom_site_aniso_U_22
_atom_site_aniso_U_33
_atom_site_aniso_U_12
_atom_site_aniso_U_13
_atom_site_aniso_U_23
C1A 0.0555(13) 0.0795(14) 0.1026(18) -0.0235(11) 0.0102(12) -0.0499(14)
C1B 0.0575(16) 0.0539(14) 0.0578(18) -0.0138(12) -0.0069(13) -0.0169(13)
C1C 0.0546(16) 0.0519(14) 0.0589(18) -0.0170(12) -0.0025(13) -0.0128(13)
C2A 0.0602(15) 0.1061(18) 0.118(2) -0.0278(14) 0.0152(15) -0.0624(17)
C2B 0.0525(15) 0.0630(15) 0.0641(19) -0.0161(12) 0.0028(13) -0.0229(14)
C2C 0.0617(17) 0.0576(15) 0.0618(19) -0.0026(13) -0.0130(14) -0.0128(14)
C3A 0.0692(16) 0.131(2) 0.138(2) -0.0391(15) 0.0168(16) -0.0835(19)
C3B 0.0570(17) 0.0631(15) 0.070(2) -0.0242(13) 0.0006(14) -0.0251(14)
C3C 0.0596(17) 0.0666(16) 0.0581(18) -0.0069(13) -0.0157(13) -0.0168(14)
C4A 0.0628(14) 0.0972(16) 0.120(2) -0.0325(12) 0.0159(14) -0.0687(16)
C4B 0.0580(16) 0.0613(15) 0.0554(18) -0.0167(13) 0.0011(13) -0.0173(13)
C4C 0.0531(15) 0.0567(14) 0.0507(17) -0.0122(12) 0.0014(13) -0.0150(13)
C5A 0.0579(15) 0.0948(17) 0.122(2) -0.0237(13) 0.0144(15) -0.0652(17)
C5B 0.0719(19) 0.0650(17) 0.076(2) -0.0281(15) 0.0196(16) -0.0174(16)
C5C 0.0491(15) 0.0663(16) 0.0575(18) -0.0029(12) -0.0048(13) -0.0185(14)
C6A 0.0573(14) 0.0926(17) 0.114(2) -0.0230(13) 0.0047(14) -0.0568(16)
C6B 0.0679(19) 0.0622(16) 0.080(2) -0.0281(14) 0.0043(16) -0.0194(15)
C6C 0.0492(15) 0.0717(17) 0.0601(19) -0.0137(13) -0.0076(13) -0.0204(14)
C7A 0.084(2) 0.079(2) 0.100(3) -0.0289(17) 0.025(2) -0.044(2)
C7B 0.089(2) 0.091(2) 0.096(3) -0.0246(19) 0.038(2) -0.038(2)
C7C 0.077(2) 0.0804(19) 0.078(2) -0.0150(16) -0.0135(17) -0.0350(17)
C8A 0.125(3) 0.092(2) 0.110(3) -0.034(2) 0.027(3) -0.058(2)
C8B 0.154(4) 0.100(3) 0.135(4) -0.036(3) 0.069(3) -0.063(3)
C8C 0.129(3) 0.092(2) 0.113(3) -0.009(2) -0.028(3) -0.056(2)
C9A 0.0603(18) 0.0605(16) 0.070(2) -0.0138(14) 0.0043(14) -0.0195(15)
C9B 0.0636(19) 0.0622(16) 0.080(2) -0.0107(14) -0.0149(16) -0.0284(15)
C9C 0.0609(18) 0.0610(16) 0.073(2) -0.0163(13) -0.0048(15) -0.0180(15)
C10A 0.0605(17) 0.0529(14) 0.0601(19) -0.0169(12) -0.0024(13) -0.0130(13)
C10B 0.0606(18) 0.0589(15) 0.072(2) -0.0080(13) -0.0100(15) -0.0214(14)
C10C 0.0578(17) 0.0564(15) 0.0632(19) -0.0107(12) -0.0028(13) -0.0158(14)
C11A 0.0608(17) 0.0483(13) 0.0582(18) -0.0193(12) 0.0024(13) -0.0101(13)
C11B 0.0617(17) 0.0514(14) 0.0580(18) -0.0066(12) -0.0048(14) -0.0132(13)
C11C 0.0587(17) 0.0582(15) 0.0558(18) -0.0115(13) -0.0029(13) -0.0120(13)
C12A 0.0670(18) 0.0514(14) 0.0592(19) -0.0138(13) 0.0024(14) -0.0136(13)
C12B 0.0682(19) 0.0529(15) 0.069(2) -0.0117(13) -0.0044(15) -0.0198(14)
C12C 0.073(2) 0.0589(15) 0.063(2) -0.0143(14) -0.0036(15) -0.0194(14)
C13A 0.076(2) 0.0626(16) 0.076(2) -0.0222(15) 0.0007(16) -0.0293(16)
C13B 0.079(2) 0.0725(19) 0.085(2) -0.0134(17) 0.0087(18) -0.0372(18)
C13C 0.076(2) 0.0720(18) 0.077(2) -0.0128(16) 0.0094(17) -0.0324(17)
C14A 0.073(2) 0.0788(19) 0.093(3) -0.0284(16) 0.0009(18) -0.0381(19)
C14B 0.067(2) 0.103(2) 0.117(3) -0.0223(19) 0.017(2) -0.053(2)
C14C 0.066(2) 0.084(2) 0.095(3) -0.0134(17) 0.0122(18) -0.033(2)
C15A 0.0613(18) 0.0724(18) 0.083(2) -0.0212(14) 0.0032(16) -0.0256(17)
C15B 0.066(2) 0.091(2) 0.120(3) -0.0201(17) 0.000(2) -0.053(2)
C15C 0.0645(19) 0.0778(19) 0.083(2) -0.0194(15) 0.0051(16) -0.0270(18)
C16A 0.086(2) 0.0717(18) 0.093(3) -0.0252(16) 0.0197(19) -0.0437(18)
C16B 0.091(2) 0.0589(16) 0.067(2) -0.0121(15) -0.0059(17) -0.0274(15)
C16C 0.107(3) 0.084(2) 0.089(3) -0.0366(19) 0.012(2) -0.040(2)
C17A 0.091(3) 0.126(3) 0.183(5) -0.036(2) 0.047(3) -0.103(3)
C17B 0.108(3) 0.084(2) 0.109(3) -0.031(2) -0.003(2) -0.049(2)
C17C 0.114(3) 0.115(3) 0.127(4) -0.042(2) 0.000(3) -0.068(3)
N1A 0.0679(15) 0.0510(12) 0.0664(16) -0.0144(11) 0.0041(12) -0.0176(11)
N1B 0.0659(15) 0.0514(12) 0.0618(16) -0.0100(11) -0.0074(12) -0.0164(11)
N1C 0.0619(15) 0.0575(12) 0.0635(16) -0.0165(11) -0.0010(12) -0.0180(11)
O1A 0.0693(14) 0.0777(13) 0.1005(19) -0.0336(11) 0.0217(12) -0.0451(12)
O1B 0.0715(14) 0.0712(13) 0.0911(17) -0.0221(10) 0.0078(11) -0.0404(12)
O1C 0.0580(12) 0.0723(12) 0.0797(15) -0.0164(10) 0.0023(10) -0.0309(11)
O2A 0.0761(14) 0.0748(12) 0.0942(17) -0.0282(10) 0.0229(12) -0.0452(12)
O2B 0.0844(15) 0.0733(12) 0.0889(17) -0.0244(11) 0.0071(12) -0.0445(12)
O2C 0.0815(15) 0.0887(14) 0.0908(17) -0.0278(12) 0.0070(12) -0.0481(13)
O3A 0.0826(16) 0.1172(18) 0.113(2) -0.0461(13) 0.0254(14) -0.0739(16)
O3B 0.0683(13) 0.0693(11) 0.0820(15) -0.0202(10) 0.0153(11) -0.0354(11)
O3C 0.0641(12) 0.0707(12) 0.0700(14) -0.0054(9) -0.0109(10) -0.0307(11)

loop_
_atom_type_symbol
_atom_type_description
_atom_type_scat_dispersion_real
_atom_type_scat_dispersion_imag
_atom_type_scat_source
C C 0.0033 0.0016 'International Tables Vol C Tables 4.2.6.8 and 6.1.1.4'
H H 0.0000 0.0000 'International Tables Vol C Tables 4.2.6.8 and 6.1.1.4'
N N 0.0061 0.0033 'International Tables Vol C Tables 4.2.6.8 and 6.1.1.4'
O O 0.0106 0.0060 'International Tables Vol C Tables 4.2.6.8 and 6.1.1.4'

loop_
_geom_angle_atom_site_label_1
_geom_angle_atom_site_label_2
_geom_angle_atom_site_label_3
_geom_angle_site_symmetry_1
_geom_angle_site_symmetry_3
_geom_angle
_geom_angle_publ_flag
C2A C1A C6A . . 117.1(3) ?
C2A C1A N1A . . 117.0(3) ?
C6A C1A N1A . . 125.8(3) ?
C6B C1B C2B . . 117.9(2) ?
C6B C1B N1B . . 117.2(3) ?
C2B C1B N1B . . 124.8(3) ?
C2C C1C C6C . . 118.5(2) ?
C2C C1C N1C . . 123.2(2) ?
C6C C1C N1C . . 118.3(2) ?
C1A C2A C3A . . 121.0(3) ?
C1A C2A H2A . . 119.5 ?
C3A C2A H2A . . 119.5 ?
C3B C2B C1B . . 121.0(3) ?
C3B C2B H2B . . 119.5 ?
C1B C2B H2B . . 119.5 ?
C1C C2C C3C . . 121.5(2) ?
C1C C2C H2C . . 119.2 ?
C3C C2C H2C . . 119.2 ?
C4A C3A C2A . . 121.8(3) ?
C4A C3A H3A . . 119.1 ?
C2A C3A H3A . . 119.1 ?
C2B C3B C4B . . 120.5(3) ?
C2B C3B H3B . . 119.7 ?
C4B C3B H3B . . 119.7 ?
C2C C3C C4C . . 119.4(3) ?
C2C C3C H3C . . 120.3 ?
C4C C3C H3C . . 120.3 ?
C5A C4A O3A . . 125.8(3) ?
C5A C4A C3A . . 117.1(3) ?
O3A C4A C3A . . 117.1(3) ?
O3B C4B C5B . . 125.3(3) ?
O3B C4B C3B . . 115.4(2) ?
C5B C4B C3B . . 119.3(3) ?
O3C C4C C5C . . 116.0(2) ?
O3C C4C C3C . . 125.0(3) ?
C5C C4C C3C . . 119.0(2) ?
C4A C5A C6A . . 121.0(3) ?
C4A C5A H5A . . 119.5 ?
C6A C5A H5A . . 119.5 ?
C4B C5B C6B . . 119.6(3) ?
C4B C5B H5B . . 120.2 ?
C6B C5B H5B . . 120.2 ?
C6C C5C C4C . . 120.9(2) ?
C6C C5C H5C . . 119.5 ?
C4C C5C H5C . . 119.5 ?
C1A C6A C5A . . 121.9(3) ?
C1A C6A H6A . . 119.0 ?
C5A C6A H6A . . 119.0 ?
C1B C6B C5B . . 121.6(3) ?
C1B C6B H6B . . 119.2 ?
C5B C6B H6B . . 119.2 ?
C5C C6C C1C . . 120.5(3) ?
C5C C6C H6C . . 119.7 ?
C1C C6C H6C . . 119.7 ?
O3A C7A C8A . . 108.5(3) ?
O3A C7A H71A . . 110.0 ?
C8A C7A H71A . . 110.0 ?
O3A C7A H72A . . 110.0 ?
C8A C7A H72A . . 110.0 ?
H71A C7A H72A . . 108.4 ?
O3B C7B C8B . . 108.1(3) ?
O3B C7B H71B . . 110.1 ?
C8B C7B H71B . . 110.1 ?
O3B C7B H72B . . 110.1 ?
C8B C7B H72B . . 110.1 ?
H71B C7B H72B . . 108.4 ?
O3C C7C C8C . . 107.8(3) ?
O3C C7C H71C . . 110.1 ?
C8C C7C H71C . . 110.1 ?
O3C C7C H72C . . 110.1 ?
C8C C7C H72C . . 110.1 ?
H71C C7C H72C . . 108.5 ?
C7A C8A H81A . . 109.5 ?
C7A C8A H82A . . 109.5 ?
H81A C8A H82A . . 109.5 ?
C7A C8A H83A . . 109.5 ?
H81A C8A H83A . . 109.5 ?
H82A C8A H83A . . 109.5 ?
C7B C8B H81B . . 109.5 ?
C7B C8B H82B . . 109.5 ?
H81B C8B H82B . . 109.5 ?
C7B C8B H83B . . 109.5 ?
H81B C8B H83B . . 109.5 ?
H82B C8B H83B . . 109.5 ?
C7C C8C H81C . . 109.5 ?
C7C C8C H82C . . 109.5 ?
H81C C8C H82C . . 109.5 ?
C7C C8C H83C . . 109.5 ?
H81C C8C H83C . . 109.5 ?
H82C C8C H83C . . 109.5 ?
N1A C9A C10A . . 122.8(3) ?
N1A C9A H9A . . 118.6 ?
C10A C9A H9A . . 118.6 ?
N1B C9B C10B . . 122.6(3) ?
N1B C9B H9B . . 118.7 ?
C10B C9B H9B . . 118.7 ?
N1C C9C C10C . . 123.3(3) ?
N1C C9C H9C . . 118.4 ?
C10C C9C H9C . . 118.4 ?
C15A C10A C11A . . 119.4(3) ?
C15A C10A C9A . . 120.0(3) ?
C11A C10A C9A . . 120.6(3) ?
C11B C10B C15B . . 119.4(3) ?
C11B C10B C9B . . 120.9(3) ?
C15B C10B C9B . . 119.7(3) ?
C11C C10C C15C . . 119.5(3) ?
C11C C10C C9C . . 121.2(3) ?
C15C C10C C9C . . 119.3(3) ?
O1A C11A C10A . . 122.0(2) ?
O1A C11A C12A . . 118.7(2) ?
C10A C11A C12A . . 119.3(3) ?
O1B C11B C10B . . 122.1(2) ?
O1B C11B C12B . . 117.9(3) ?
C10B C11B C12B . . 120.0(3) ?
O1C C11C C10C . . 122.4(2) ?
O1C C11C C12C . . 117.8(3) ?
C10C C11C C12C . . 119.8(3) ?
O2A C12A C13A . . 125.1(2) ?
O2A C12A C11A . . 115.0(3) ?
C13A C12A C11A . . 119.9(3) ?
O2B C12B C13B . . 125.7(3) ?
O2B C12B C11B . . 115.3(3) ?
C13B C12B C11B . . 119.0(3) ?
O2C C12C C13C . . 125.5(3) ?
O2C C12C C11C . . 115.7(3) ?
C13C C12C C11C . . 118.9(3) ?
C12A C13A C14A . . 120.7(3) ?
C12A C13A H13A . . 119.6 ?
C14A C13A H13A . . 119.6 ?
C12B C13B C14B . . 121.2(3) ?
C12B C13B H13B . . 119.4 ?
C14B C13B H13B . . 119.4 ?
C12C C13C C14C . . 121.3(3) ?
C12C C13C H13C . . 119.3 ?
C14C C13C H13C . . 119.3 ?
C15A C14A C13A . . 120.0(3) ?
C15A C14A H14A . . 120.0 ?
C13A C14A H14A . . 120.0 ?
C15B C14B C13B . . 120.3(3) ?
C15B C14B H14B . . 119.8 ?
C13B C14B H14B . . 119.8 ?
C15C C14C C13C . . 120.5(3) ?
C15C C14C H14C . . 119.7 ?
C13C C14C H14C . . 119.7 ?
C14A C15A C10A . . 120.7(3) ?
C14A C15A H15A . . 119.6 ?
C10A C15A H15A . . 119.6 ?
C14B C15B C10B . . 120.1(3) ?
C14B C15B H15B . . 119.9 ?
C10B C15B H15B . . 119.9 ?
C14C C15C C10C . . 120.0(3) ?
C14C C15C H15C . . 120.0 ?
C10C C15C H15C . . 120.0 ?
O2A C16A C17A . . 106.8(3) ?
O2A C16A H16D . . 110.4 ?
C17A C16A H16D . . 110.4 ?
O2A C16A H16E . . 110.4 ?
C17A C16A H16E . . 110.4 ?
H16D C16A H16E . . 108.6 ?
O2B C16B C17B . . 107.0(3) ?
O2B C16B H16F . . 110.3 ?
C17B C16B H16F . . 110.3 ?
O2B C16B H16G . . 110.3 ?
C17B C16B H16G . . 110.3 ?
H16F C16B H16G . . 108.6 ?
O2C C16C C17C . . 108.0(3) ?
O2C C16C H16I . . 110.1 ?
C17C C16C H16I . . 110.1 ?
O2C C16C H16H . . 110.1 ?
C17C C16C H16H . . 110.1 ?
H16I C16C H16H . . 108.4 ?
C16A C17A H17D . . 109.5 ?
C16A C17A H17E . . 109.5 ?
H17D C17A H17E . . 109.5 ?
C16A C17A H17F . . 109.5 ?
H17D C17A H17F . . 109.5 ?
H17E C17A H17F . . 109.5 ?
C16B C17B H17I . . 109.5 ?
C16B C17B H17G . . 109.5 ?
H17I C17B H17G . . 109.5 ?
C16B C17B H17H . . 109.5 ?
H17I C17B H17H . . 109.5 ?
H17G C17B H17H . . 109.5 ?
C16C C17C H17K . . 109.5 ?
C16C C17C H17L . . 109.5 ?
H17K C17C H17L . . 109.5 ?
C16C C17C H17M . . 109.5 ?
H17K C17C H17M . . 109.5 ?
H17L C17C H17M . . 109.5 ?
C9A N1A C1A . . 121.3(2) ?
C9B N1B C1B . . 121.3(3) ?
C9C N1C C1C . . 119.0(2) ?
C11A O1A H1A . . 102(3) ?
C11B O1B H1B . . 105(3) ?
C11C O1C H1C . . 104(2) ?
C12A O2A C16A . . 117.6(2) ?
C12B O2B C16B . . 118.0(2) ?
C12C O2C C16C . . 117.7(3) ?
C4A O3A C7A . . 119.4(3) ?
C4B O3B C7B . . 118.4(2) ?
C4C O3C C7C . . 117.9(2) ?

loop_
_geom_bond_atom_site_label_1
_geom_bond_atom_site_label_2
_geom_bond_site_symmetry_2
_geom_bond_distance
_geom_bond_publ_flag
C1A C2A . 1.342(4) ?
C1A C6A . 1.358(4) ?
C1A N1A . 1.419(3) ?
C1B C6B . 1.382(4) ?
C1B C2B . 1.384(4) ?
C1B N1B . 1.422(3) ?
C1C C2C . 1.378(4) ?
C1C C6C . 1.382(4) ?
C1C N1C . 1.430(3) ?
C2A C3A . 1.378(4) ?
C2A H2A . 0.9300 ?
C2B C3B . 1.378(3) ?
C2B H2B . 0.9300 ?
C2C C3C . 1.385(4) ?
C2C H2C . 0.9300 ?
C3A C4A . 1.368(4) ?
C3A H3A . 0.9300 ?
C3B C4B . 1.381(4) ?
C3B H3B . 0.9300 ?
C3C C4C . 1.389(4) ?
C3C H3C . 0.9300 ?
C4A C5A . 1.333(4) ?
C4A O3A . 1.364(4) ?
C4B O3B . 1.365(3) ?
C4B C5B . 1.379(4) ?
C4C O3C . 1.364(3) ?
C4C C5C . 1.379(4) ?
C5A C6A . 1.385(4) ?
C5A H5A . 0.9300 ?
C5B C6B . 1.389(4) ?
C5B H5B . 0.9300 ?
C5C C6C . 1.377(4) ?
C5C H5C . 0.9300 ?
C6A H6A . 0.9300 ?
C6B H6B . 0.9300 ?
C6C H6C . 0.9300 ?
C7A O3A . 1.400(4) ?
C7A C8A . 1.495(5) ?
C7A H71A . 0.9700 ?
C7A H72A . 0.9700 ?
C7B O3B . 1.428(4) ?
C7B C8B . 1.488(5) ?
C7B H71B . 0.9700 ?
C7B H72B . 0.9700 ?
C7C O3C . 1.437(4) ?
C7C C8C . 1.498(4) ?
C7C H71C . 0.9700 ?
C7C H72C . 0.9700 ?
C8A H81A . 0.9600 ?
C8A H82A . 0.9600 ?
C8A H83A . 0.9600 ?
C8B H81B . 0.9600 ?
C8B H82B . 0.9600 ?
C8B H83B . 0.9600 ?
C8C H81C . 0.9600 ?
C8C H82C . 0.9600 ?
C8C H83C . 0.9600 ?
C9A N1A . 1.277(4) ?
C9A C10A . 1.452(4) ?
C9A H9A . 0.9300 ?
C9B N1B . 1.274(4) ?
C9B C10B . 1.456(4) ?
C9B H9B . 0.9300 ?
C9C N1C . 1.279(3) ?
C9C C10C . 1.451(4) ?
C9C H9C . 0.9300 ?
C10A C15A . 1.394(4) ?
C10A C11A . 1.399(4) ?
C10B C11B . 1.396(4) ?
C10B C15B . 1.401(4) ?
C10C C11C . 1.397(4) ?
C10C C15C . 1.408(4) ?
C11A O1A . 1.347(3) ?
C11A C12A . 1.401(4) ?
C11B O1B . 1.346(3) ?
C11B C12B . 1.407(4) ?
C11C O1C . 1.349(3) ?
C11C C12C . 1.408(4) ?
C12A O2A . 1.369(3) ?
C12A C13A . 1.371(4) ?
C12B O2B . 1.364(4) ?
C12B C13B . 1.376(4) ?
C12C O2C . 1.367(4) ?
C12C C13C . 1.378(4) ?
C13A C14A . 1.386(4) ?
C13A H13A . 0.9300 ?
C13B C14B . 1.381(5) ?
C13B H13B . 0.9300 ?
C13C C14C . 1.381(5) ?
C13C H13C . 0.9300 ?
C14A C15A . 1.361(4) ?
C14A H14A . 0.9300 ?
C14B C15B . 1.370(4) ?
C14B H14B . 0.9300 ?
C14C C15C . 1.362(4) ?
C14C H14C . 0.9300 ?
C15A H15A . 0.9300 ?
C15B H15B . 0.9300 ?
C15C H15C . 0.9300 ?
C16A O2A . 1.432(3) ?
C16A C17A . 1.487(5) ?
C16A H16D . 0.9700 ?
C16A H16E . 0.9700 ?
C16B O2B . 1.431(3) ?
C16B C17B . 1.495(5) ?
C16B H16F . 0.9700 ?
C16B H16G . 0.9700 ?
C16C O2C . 1.420(4) ?
C16C C17C . 1.487(5) ?
C16C H16I . 0.9700 ?
C16C H16H . 0.9700 ?
C17A H17D . 0.9600 ?
C17A H17E . 0.9600 ?
C17A H17F . 0.9600 ?
C17B H17I . 0.9600 ?
C17B H17G . 0.9600 ?
C17B H17H . 0.9600 ?
C17C H17K . 0.9600 ?
C17C H17L . 0.9600 ?
C17C H17M . 0.9600 ?
O1A H1A . 0.89(4) ?
O1B H1B . 0.88(4) ?
O1C H1C . 0.92(4) ?

loop_
_geom_hbond_atom_site_label_D
_geom_hbond_atom_site_label_H
_geom_hbond_atom_site_label_A
_geom_hbond_site_symmetry_A
_geom_hbond_distance_DH
_geom_hbond_distance_HA
_geom_hbond_distance_DA
_geom_hbond_angle_DHA
O1A H1A N1A . 0.89(4) 1.76(4) 2.601(3) 156(4)
O1B H1B N1B . 0.88(4) 1.80(4) 2.611(3) 152(4)
O1C H1C N1C . 0.92(4) 1.79(4) 2.643(3) 153(3)
C7C H71C Cg1 1_555 0.97 2.72 3.56920(10) 146
C7A H72A Cg2 2_665 0.97 2.75 3.66440(10) 157
C16B H16G Cg3 1_545 0.97 2.89 3.79350(10) 156
C16B H16F Cg4 1_555 0.97 2.78 3.66940(10) 153

loop_
_geom_torsion_atom_site_label_1
_geom_torsion_atom_site_label_2
_geom_torsion_atom_site_label_3
_geom_torsion_atom_site_label_4
_geom_torsion_site_symmetry_1
_geom_torsion_site_symmetry_2
_geom_torsion_site_symmetry_3
_geom_torsion_site_symmetry_4
_geom_torsion
_geom_torsion_publ_flag
C6A C1A C2A C3A . . . . -1.1(6) ?
N1A C1A C2A C3A . . . . 179.4(4) ?
C6B C1B C2B C3B . . . . -0.1(4) ?
N1B C1B C2B C3B . . . . -176.4(3) ?
C6C C1C C2C C3C . . . . 0.0(4) ?
N1C C1C C2C C3C . . . . 178.6(3) ?
C1A C2A C3A C4A . . . . 0.1(7) ?
C1B C2B C3B C4B . . . . -1.5(4) ?
C1C C2C C3C C4C . . . . 1.2(4) ?
C2A C3A C4A C5A . . . . -0.1(7) ?
C2A C3A C4A O3A . . . . 179.6(4) ?
C2B C3B C4B O3B . . . . -179.7(3) ?
C2B C3B C4B C5B . . . . 1.7(4) ?
C2C C3C C4C O3C . . . . -179.3(3) ?
C2C C3C C4C C5C . . . . -1.1(4) ?
O3A C4A C5A C6A . . . . -178.4(4) ?
C3A C4A C5A C6A . . . . 1.3(6) ?
O3B C4B C5B C6B . . . . -178.8(3) ?
C3B C4B C5B C6B . . . . -0.3(5) ?
O3C C4C C5C C6C . . . . 178.2(2) ?
C3C C4C C5C C6C . . . . -0.2(4) ?
C2A C1A C6A C5A . . . . 2.3(6) ?
N1A C1A C6A C5A . . . . -178.2(3) ?
C4A C5A C6A C1A . . . . -2.5(6) ?
C2B C1B C6B C5B . . . . 1.5(5) ?
N1B C1B C6B C5B . . . . 178.1(3) ?
C4B C5B C6B C1B . . . . -1.3(5) ?
C4C C5C C6C C1C . . . . 1.5(4) ?
C2C C1C C6C C5C . . . . -1.4(4) ?
N1C C1C C6C C5C . . . . -180.0(2) ?
N1A C9A C10A C15A . . . . 179.4(3) ?
N1A C9A C10A C11A . . . . -1.9(4) ?
N1B C9B C10B C11B . . . . 1.1(5) ?
N1B C9B C10B C15B . . . . -176.5(3) ?
N1C C9C C10C C11C . . . . 4.9(5) ?
N1C C9C C10C C15C . . . . -174.6(3) ?
C15A C10A C11A O1A . . . . 179.1(3) ?
C9A C10A C11A O1A . . . . 0.4(4) ?
C15A C10A C11A C12A . . . . -1.6(4) ?
C9A C10A C11A C12A . . . . 179.7(3) ?
C15B C10B C11B O1B . . . . -179.0(3) ?
C9B C10B C11B O1B . . . . 3.4(4) ?
C15B C10B C11B C12B . . . . 1.2(4) ?
C9B C10B C11B C12B . . . . -176.4(3) ?
C15C C10C C11C O1C . . . . -179.4(3) ?
C9C C10C C11C O1C . . . . 1.2(4) ?
C15C C10C C11C C12C . . . . 1.9(4) ?
C9C C10C C11C C12C . . . . -177.5(3) ?
O1A C11A C12A O2A . . . . -0.2(4) ?
C10A C11A C12A O2A . . . . -179.5(2) ?
O1A C11A C12A C13A . . . . -179.2(3) ?
C10A C11A C12A C13A . . . . 1.5(4) ?
O1B C11B C12B O2B . . . . -1.0(4) ?
C10B C11B C12B O2B . . . . 178.8(3) ?
O1B C11B C12B C13B . . . . 179.1(3) ?
C10B C11B C12B C13B . . . . -1.1(4) ?
O1C C11C C12C O2C . . . . -0.9(4) ?
C10C C11C C12C O2C . . . . 177.9(3) ?
O1C C11C C12C C13C . . . . 179.2(3) ?
C10C C11C C12C C13C . . . . -2.1(4) ?
O2A C12A C13A C14A . . . . -179.8(3) ?
C11A C12A C13A C14A . . . . -0.9(5) ?
O2B C12B C13B C14B . . . . -179.5(3) ?
C11B C12B C13B C14B . . . . 0.3(5) ?
O2C C12C C13C C14C . . . . -178.8(3) ?
C11C C12C C13C C14C . . . . 1.2(5) ?
C12A C13A C14A C15A . . . . 0.5(5) ?
C12B C13B C14B C15B . . . . 0.3(6) ?
C12C C13C C14C C15C . . . . -0.1(5) ?
C13A C14A C15A C10A . . . . -0.6(5) ?
C11A C10A C15A C14A . . . . 1.2(5) ?
C9A C10A C15A C14A . . . . 179.9(3) ?
C13B C14B C15B C10B . . . . -0.2(6) ?
C11B C10B C15B C14B . . . . -0.6(5) ?
C9B C10B C15B C14B . . . . 177.1(3) ?
C13C C14C C15C C10C . . . . 0.0(5) ?
C11C C10C C15C C14C . . . . -0.9(5) ?
C9C C10C C15C C14C . . . . 178.6(3) ?
C10A C9A N1A C1A . . . . 178.9(3) ?
C2A C1A N1A C9A . . . . -164.9(3) ?
C6A C1A N1A C9A . . . . 15.7(5) ?
C10B C9B N1B C1B . . . . 174.7(3) ?
C6B C1B N1B C9B . . . . 163.4(3) ?
C2B C1B N1B C9B . . . . -20.2(4) ?
C10C C9C N1C C1C . . . . -179.8(3) ?
C2C C1C N1C C9C . . . . 41.6(4) ?
C6C C1C N1C C9C . . . . -139.8(3) ?
C13A C12A O2A C16A . . . . 5.3(4) ?
C11A C12A O2A C16A . . . . -173.7(3) ?
C17A C16A O2A C12A . . . . 175.7(3) ?
C13B C12B O2B C16B . . . . -0.7(5) ?
C11B C12B O2B C16B . . . . 179.5(3) ?
C17B C16B O2B C12B . . . . -178.4(3) ?
C13C C12C O2C C16C . . . . 10.2(5) ?
C11C C12C O2C C16C . . . . -169.8(3) ?
C17C C16C O2C C12C . . . . 173.7(3) ?
C5A C4A O3A C7A . . . . -11.0(6) ?
C3A C4A O3A C7A . . . . 169.3(4) ?
C8A C7A O3A C4A . . . . -172.6(3) ?
C5B C4B O3B C7B . . . . 4.3(5) ?
C3B C4B O3B C7B . . . . -174.2(3) ?
C8B C7B O3B C4B . . . . 178.2(3) ?
C5C C4C O3C C7C . . . . -178.8(3) ?
C3C C4C O3C C7C . . . . -0.5(4) ?
C8C C7C O3C C4C . . . . 175.6(3) ?
